data_2236050
loop_
_publ_author_name
'Yang, Meng'
'Sun, Yong-Ming'
'Hou, Qing-Gao'
'Zhao, Chang-Qiu'

_publ_section_title
;
 (<i>R</i>~P~)-5-Methyl-2-(propan-2-yl)cyclohexyl
 phenyl{phenyl[(1-phenylethyl)amino]methyl}phosphinate
;
_journal_coeditor_code ZS2207
_journal_issue 8
_journal_name_full 'Acta Crystallographica Section E'
_journal_page_first o2328
_journal_paper_doi 10.1107/S1600536812028243
_journal_volume 68
_journal_year 2012
_chemical_formula_iupac 'C31 H40 N O2 P'
_chemical_formula_moiety 'C31 H40 N O2 P'
_chemical_formula_sum 'C31 H40 N O2 P'
_chemical_formula_weight 489.61
_chemical_name_systematic
;
(<i>R</i>~P~)-5-Methyl-2-(propan-2-yl)cyclohexyl
phenyl{phenyl[(1-phenylethyl)amino]methyl}phosphinate
;
_space_group_IT_number 19
_symmetry_cell_setting orthorhombic
_symmetry_space_group_name_Hall 'P 2ac 2ab'
_symmetry_space_group_name_H-M 'P 21 21 21'
_atom_sites_solution_hydrogens geom
_atom_sites_solution_primary direct
_atom_sites_solution_secondary difmap
_audit_creation_method SHELXL-97
_cell_angle_alpha 90.00
_cell_angle_beta 90.00
_cell_angle_gamma 90.00
_cell_formula_units_Z 4
_cell_length_a 5.8944(4)
_cell_length_b 11.4875(11)
_cell_length_c 43.795(3)
_cell_measurement_reflns_used 1847
_cell_measurement_temperature 298(2)
_cell_measurement_theta_max 26.15
_cell_measurement_theta_min 2.57
_cell_volume 2965.4(4)
_computing_cell_refinement 'SMART (Bruker, 2007)'
_computing_data_collection 'SMART (Bruker, 2007)'
_computing_data_reduction 'SAINT (Bruker, 2007)'
_computing_molecular_graphics 'SHELXTL (Sheldrick, 2008)'
_computing_publication_material 'SHELXTL (Sheldrick, 2008)'
_computing_structure_refinement 'SHELXL97 (Sheldrick, 2008)'
_computing_structure_solution 'SHELXS97 (Sheldrick, 2008)'
_diffrn_ambient_temperature 298(2)
_diffrn_measured_fraction_theta_full 0.997
_diffrn_measured_fraction_theta_max 0.997
_diffrn_measurement_device_type 'Bruker SMART CCD area-detector'
_diffrn_measurement_method '\f and \w scans'
_diffrn_radiation_monochromator graphite
_diffrn_radiation_source 'fine-focus sealed tube'
_diffrn_radiation_type MoK\a
_diffrn_radiation_wavelength 0.71073
_diffrn_reflns_av_R_equivalents 0.0933
_diffrn_reflns_av_sigmaI/netI 0.1214
_diffrn_reflns_limit_h_max 6
_diffrn_reflns_limit_h_min -6
_diffrn_reflns_limit_k_max 13
_diffrn_reflns_limit_k_min -12
_diffrn_reflns_limit_l_max 52
_diffrn_reflns_limit_l_min -45
_diffrn_reflns_number 14971
_diffrn_reflns_theta_full 25.02
_diffrn_reflns_theta_max 25.02
_diffrn_reflns_theta_min 2.26
_diffrn_standards_number 0
_exptl_absorpt_coefficient_mu 0.118
_exptl_absorpt_correction_T_max 0.9871
_exptl_absorpt_correction_T_min 0.9454
_exptl_absorpt_correction_type multi-scan
_exptl_absorpt_process_details '(SADABS; Sheldrick, 1996)'
_exptl_crystal_colour colorless
_exptl_crystal_density_diffrn 1.097
_exptl_crystal_density_method 'not measured'
_exptl_crystal_description needle
_exptl_crystal_F_000 1056
_exptl_crystal_size_max 0.48
_exptl_crystal_size_mid 0.18
_exptl_crystal_size_min 0.11
_refine_diff_density_max 0.173
_refine_diff_density_min -0.176
_refine_ls_abs_structure_details 'Flack (1983), 2164 Friedel pairs'
_refine_ls_abs_structure_Flack -0.06(15)
_refine_ls_extinction_method none
_refine_ls_goodness_of_fit_ref 0.907
_refine_ls_hydrogen_treatment constr
_refine_ls_matrix_type full
_refine_ls_number_parameters 320
_refine_ls_number_reflns 5217
_refine_ls_number_restraints 0
_refine_ls_restrained_S_all 0.90715
_refine_ls_R_factor_all 0.1212
_refine_ls_R_factor_gt 0.0602
_refine_ls_shift/su_max 0.001
_refine_ls_shift/su_mean 0.000
_refine_ls_structure_factor_coef Fsqd
_refine_ls_weighting_details 'calc w=1/[\s^2^(Fo^2^)+(0.0472P)^2^] where P=(Fo^2^+2Fc^2^)/3'
_refine_ls_weighting_scheme calc
_refine_ls_wR_factor_gt 0.1150
_refine_ls_wR_factor_ref 0.1326
_reflns_number_gt 2787
_reflns_number_total 5217
_reflns_threshold_expression I>2\s(I)
_cod_data_source_file zs2207.cif
_cod_data_source_block I
_cod_original_cell_volume 2965.5(4)
_cod_database_code 2236050
_cod_database_fobs_code 2236050

loop_
_symmetry_equiv_pos_as_xyz
'x, y, z'
'-x+1/2, -y, z+1/2'
'-x, y+1/2, -z+1/2'
'x+1/2, -y+1/2, -z'

loop_
_atom_site_type_symbol
_atom_site_label
_atom_site_fract_x
_atom_site_fract_y
_atom_site_fract_z
_atom_site_U_iso_or_equiv
_atom_site_adp_type
_atom_site_calc_flag
_atom_site_refinement_flags
_atom_site_occupancy
_atom_site_symmetry_multiplicity
P P1 0.5520(2) 0.76657(8) 0.88670(2) 0.0460(3) Uani d . 1 1
O O1 0.3082(4) 0.8007(2) 0.88595(5) 0.0517(7) Uani d . 1 1
O O2 0.6330(5) 0.6838(2) 0.85959(5) 0.0512(8) Uani d . 1 1
C C16 0.6336(7) 0.6944(3) 0.92173(8) 0.0456(10) Uani d . 1 1
C C9 0.7490(7) 0.8903(3) 0.88450(8) 0.0448(10) Uani d . 1 1
H H9 0.9020 0.8620 0.8892 0.054 Uiso calc R 1 1
N N1 0.6732(6) 0.9656(3) 0.90980(6) 0.0484(9) Uani d . 1 1
H H1 0.5492 0.9534 0.9196 0.058 Uiso calc R 1 1
C C1 0.6882(8) 1.1516(4) 0.93517(9) 0.0565(12) Uani d . 1 1
C C10 0.7547(7) 0.9499(3) 0.85307(8) 0.0444(10) Uani d . 1 1
C C11 0.5780(8) 1.0195(3) 0.84330(8) 0.0595(12) Uani d . 1 1
H H11 0.4505 1.0280 0.8556 0.071 Uiso calc R 1 1
C C6 0.5898(8) 1.1229(4) 0.96267(10) 0.0662(13) Uani d . 1 1
H H6 0.6112 1.0489 0.9708 0.079 Uiso calc R 1 1
C C5 0.4582(9) 1.2039(4) 0.97855(10) 0.0735(14) Uani d . 1 1
H H5 0.3930 1.1833 0.9971 0.088 Uiso calc R 1 1
C C12 0.5873(11) 1.0776(4) 0.81516(10) 0.0725(14) Uani d . 1 1
H H12 0.4659 1.1230 0.8087 0.087 Uiso calc R 1 1
C C29 0.3980(9) 0.5066(4) 0.86151(10) 0.0726(14) Uani d . 1 1
H H29A 0.3327 0.5312 0.8808 0.087 Uiso calc R 1 1
H H29B 0.5328 0.4611 0.8659 0.087 Uiso calc R 1 1
C C30 0.4635(8) 0.6132(3) 0.84289(9) 0.0553(11) Uani d . 1 1
H H30 0.3274 0.6607 0.8397 0.066 Uiso calc R 1 1
C C15 0.9441(9) 0.9389(3) 0.83448(9) 0.0647(12) Uani d . 1 1
H H15 1.0650 0.8925 0.8407 0.078 Uiso calc R 1 1
C C7 0.8250(8) 1.0628(4) 0.91695(9) 0.0622(13) Uani d . 1 1
H H7 0.8729 1.0990 0.8978 0.075 Uiso calc R 1 1
C C25 0.5629(9) 0.5816(4) 0.81157(9) 0.0661(13) Uani d . 1 1
H H25 0.6976 0.5336 0.8153 0.079 Uiso calc R 1 1
C C22 0.6407(9) 0.6881(5) 0.79321(10) 0.0801(16) Uani d . 1 1
H H22 0.7477 0.7311 0.8061 0.096 Uiso calc R 1 1
C C17 0.4904(9) 0.7036(3) 0.94717(9) 0.0659(14) Uani d . 1 1
H H17 0.3523 0.7422 0.9455 0.079 Uiso calc R 1 1
C C4 0.4242(10) 1.3132(4) 0.96705(12) 0.0832(15) Uani d . 1 1
H H4 0.3334 1.3664 0.9774 0.100 Uiso calc R 1 1
C C19 0.7526(14) 0.5994(5) 0.97769(13) 0.099(2) Uani d . 1 1
H H19 0.7951 0.5692 0.9965 0.119 Uiso calc R 1 1
C C13 0.7780(11) 1.0666(4) 0.79723(11) 0.0797(16) Uani d . 1 1
H H13 0.7876 1.1063 0.7788 0.096 Uiso calc R 1 1
C C21 0.8352(10) 0.6366(4) 0.92483(11) 0.0832(16) Uani d . 1 1
H H21 0.9331 0.6305 0.9083 0.100 Uiso calc R 1 1
C C23 0.4468(12) 0.7729(4) 0.78504(10) 0.1058(19) Uani d . 1 1
H H23A 0.3358 0.7332 0.7729 0.159 Uiso calc R 1 1
H H23B 0.5070 0.8375 0.7737 0.159 Uiso calc R 1 1
H H23C 0.3770 0.8008 0.8034 0.159 Uiso calc R 1 1
C C14 0.9541(10) 0.9969(4) 0.80666(10) 0.0852(15) Uani d . 1 1
H H14 1.0813 0.9884 0.7943 0.102 Uiso calc R 1 1
C C28 0.2269(11) 0.4310(4) 0.84434(14) 0.103(2) Uani d . 1 1
H H28 0.0887 0.4768 0.8411 0.124 Uiso calc R 1 1
C C18 0.5555(13) 0.6546(4) 0.97495(10) 0.0934(18) Uani d . 1 1
H H18 0.4598 0.6606 0.9918 0.112 Uiso calc R 1 1
C C26 0.3911(11) 0.5050(4) 0.79464(11) 0.0977(19) Uani d . 1 1
H H26A 0.2565 0.5505 0.7901 0.117 Uiso calc R 1 1
H H26B 0.4562 0.4799 0.7754 0.117 Uiso calc R 1 1
C C27 0.3236(12) 0.3980(5) 0.81329(13) 0.110(2) Uani d . 1 1
H H27A 0.2113 0.3536 0.8020 0.132 Uiso calc R 1 1
H H27B 0.4556 0.3488 0.8162 0.132 Uiso calc R 1 1
C C8 1.0347(10) 1.0229(5) 0.93405(13) 0.123(2) Uani d . 1 1
H H8A 0.9902 0.9788 0.9517 0.184 Uiso calc R 1 1
H H8B 1.1208 1.0896 0.9404 0.184 Uiso calc R 1 1
H H8C 1.1260 0.9752 0.9209 0.184 Uiso calc R 1 1
C C24 0.7718(11) 0.6516(6) 0.76396(10) 0.131(2) Uani d . 1 1
H H24A 0.6666 0.6223 0.7491 0.196 Uiso calc R 1 1
H H24B 0.8796 0.5919 0.7690 0.196 Uiso calc R 1 1
H H24C 0.8500 0.7178 0.7557 0.196 Uiso calc R 1 1
C C3 0.5261(12) 1.3428(4) 0.94010(13) 0.107(2) Uani d . 1 1
H H3 0.5115 1.4178 0.9324 0.128 Uiso calc R 1 1
C C2 0.6501(10) 1.2608(4) 0.92445(10) 0.0914(18) Uani d . 1 1
H H2 0.7110 1.2812 0.9056 0.110 Uiso calc R 1 1
C C31 0.1640(14) 0.3211(5) 0.86320(14) 0.156(3) Uani d . 1 1
H H31A 0.2866 0.2661 0.8623 0.234 Uiso calc R 1 1
H H31B 0.0294 0.2863 0.8549 0.234 Uiso calc R 1 1
H H31C 0.1372 0.3429 0.8841 0.234 Uiso calc R 1 1
C C20 0.8951(11) 0.5864(5) 0.95296(14) 0.1029(19) Uani d . 1 1
H H20 1.0297 0.5447 0.9549 0.123 Uiso calc R 1 1

loop_
_atom_site_aniso_label
_atom_site_aniso_U_11
_atom_site_aniso_U_22
_atom_site_aniso_U_33
_atom_site_aniso_U_12
_atom_site_aniso_U_13
_atom_site_aniso_U_23
P1 0.0425(7) 0.0519(6) 0.0434(5) 0.0031(6) -0.0007(6) -0.0033(5)
O1 0.0402(19) 0.0605(16) 0.0545(15) 0.0038(13) -0.0022(15) -0.0031(14)
O2 0.049(2) 0.0575(15) 0.0469(15) 0.0018(14) 0.0050(14) -0.0043(13)
C16 0.042(3) 0.043(2) 0.052(2) 0.000(2) -0.001(2) -0.0006(18)
C9 0.045(3) 0.053(2) 0.037(2) 0.0080(19) 0.002(2) 0.0014(19)
N1 0.049(2) 0.061(2) 0.0361(17) -0.0130(19) 0.0178(17) -0.0120(16)
C1 0.061(3) 0.052(3) 0.056(3) -0.019(3) 0.007(2) -0.014(2)
C10 0.043(3) 0.047(2) 0.044(2) -0.003(2) 0.001(2) -0.0008(18)
C11 0.062(3) 0.066(3) 0.051(2) 0.013(3) 0.004(3) 0.006(2)
C6 0.066(4) 0.064(3) 0.068(3) -0.002(3) 0.010(3) -0.005(2)
C5 0.077(4) 0.078(3) 0.065(3) 0.004(3) 0.016(3) -0.013(3)
C12 0.077(4) 0.071(3) 0.070(3) 0.002(3) -0.020(3) 0.018(2)
C29 0.083(4) 0.066(3) 0.069(3) -0.014(3) -0.001(3) -0.004(2)
C30 0.041(3) 0.061(2) 0.064(3) -0.003(2) -0.008(2) -0.019(2)
C15 0.058(3) 0.083(3) 0.053(3) 0.006(3) 0.001(3) 0.007(2)
C7 0.054(3) 0.072(3) 0.061(3) -0.011(3) 0.003(2) -0.019(2)
C25 0.067(3) 0.073(3) 0.059(3) 0.021(3) -0.006(3) -0.023(2)
C22 0.071(4) 0.115(4) 0.055(3) -0.018(4) 0.005(3) -0.022(3)
C17 0.077(4) 0.069(3) 0.052(3) 0.011(3) 0.008(2) 0.007(2)
C4 0.092(4) 0.074(3) 0.083(4) 0.013(3) 0.016(3) -0.022(3)
C19 0.126(6) 0.098(4) 0.073(4) -0.001(4) -0.025(4) 0.021(3)
C13 0.085(5) 0.097(4) 0.057(3) -0.009(4) -0.011(3) 0.034(3)
C21 0.079(4) 0.096(3) 0.075(3) 0.023(3) 0.003(3) 0.033(3)
C23 0.145(6) 0.093(3) 0.080(3) 0.007(5) 0.001(4) 0.001(3)
C14 0.068(4) 0.123(4) 0.065(3) -0.002(4) 0.015(3) 0.018(3)
C28 0.113(5) 0.080(4) 0.118(5) -0.025(4) -0.014(4) -0.009(4)
C18 0.138(6) 0.088(4) 0.054(3) 0.012(4) 0.016(4) 0.012(3)
C26 0.123(6) 0.085(4) 0.085(3) -0.019(4) -0.021(4) -0.029(3)
C27 0.135(6) 0.081(4) 0.115(5) -0.014(4) -0.025(4) -0.038(4)
C8 0.062(4) 0.165(5) 0.142(5) 0.019(4) -0.039(4) -0.091(4)
C24 0.112(6) 0.220(7) 0.059(3) 0.004(5) 0.016(3) -0.011(4)
C3 0.152(7) 0.067(3) 0.101(4) 0.012(4) 0.015(5) -0.007(3)
C2 0.127(5) 0.072(3) 0.075(3) -0.003(4) 0.038(3) -0.006(3)
C31 0.197(9) 0.107(5) 0.164(6) -0.086(5) -0.008(6) 0.002(5)
C20 0.079(5) 0.123(4) 0.107(4) 0.016(4) -0.021(4) 0.041(4)

loop_
_atom_type_symbol
_atom_type_description
_atom_type_scat_dispersion_real
_atom_type_scat_dispersion_imag
_atom_type_scat_source
C C 0.0033 0.0016 'International Tables Vol C Tables 4.2.6.8 and 6.1.1.4'
H H 0.0000 0.0000 'International Tables Vol C Tables 4.2.6.8 and 6.1.1.4'
N N 0.0061 0.0033 'International Tables Vol C Tables 4.2.6.8 and 6.1.1.4'
O O 0.0106 0.0060 'International Tables Vol C Tables 4.2.6.8 and 6.1.1.4'
P P 0.1023 0.0942 'International Tables Vol C Tables 4.2.6.8 and 6.1.1.4'

loop_
_geom_angle_atom_site_label_1
_geom_angle_atom_site_label_2
_geom_angle_atom_site_label_3
_geom_angle
O1 P1 O2 115.43(15)
O1 P1 C16 113.32(19)
O2 P1 C16 106.18(15)
O1 P1 C9 113.88(18)
O2 P1 C9 103.45(16)
C16 P1 C9 103.35(18)
C30 O2 P1 119.5(2)
C21 C16 C17 118.7(4)
C21 C16 P1 122.5(3)
C17 C16 P1 118.6(3)
N1 C9 C10 114.7(3)
N1 C9 P1 102.9(2)
C10 C9 P1 113.9(3)
N1 C9 H9 108.4
C10 C9 H9 108.4
P1 C9 H9 108.4
C7 N1 C9 115.0(3)
C7 N1 H1 122.5
C9 N1 H1 122.5
C2 C1 C6 117.0(4)
C2 C1 C7 121.6(4)
C6 C1 C7 121.4(4)
C11 C10 C15 118.5(4)
C11 C10 C9 121.2(4)
C15 C10 C9 120.2(4)
C10 C11 C12 121.2(5)
C10 C11 H11 119.4
C12 C11 H11 119.4
C1 C6 C5 120.7(4)
C1 C6 H6 119.7
C5 C6 H6 119.7
C4 C5 C6 120.6(4)
C4 C5 H5 119.7
C6 C5 H5 119.7
C13 C12 C11 119.3(5)
C13 C12 H12 120.3
C11 C12 H12 120.3
C30 C29 C28 111.2(4)
C30 C29 H29A 109.4
C28 C29 H29A 109.4
C30 C29 H29B 109.4
C28 C29 H29B 109.4
H29A C29 H29B 108.0
O2 C30 C29 110.3(3)
O2 C30 C25 108.3(4)
C29 C30 C25 112.7(3)
O2 C30 H30 108.5
C29 C30 H30 108.5
C25 C30 H30 108.5
C10 C15 C14 120.3(4)
C10 C15 H15 119.8
C14 C15 H15 119.8
N1 C7 C8 112.0(4)
N1 C7 C1 107.4(4)
C8 C7 C1 112.0(4)
N1 C7 H7 108.5
C8 C7 H7 108.5
C1 C7 H7 108.5
C26 C25 C22 113.7(4)
C26 C25 C30 108.4(4)
C22 C25 C30 113.2(3)
C26 C25 H25 107.1
C22 C25 H25 107.1
C30 C25 H25 107.1
C25 C22 C23 113.8(4)
C25 C22 C24 111.4(4)
C23 C22 C24 110.3(4)
C25 C22 H22 107.0
C23 C22 H22 107.0
C24 C22 H22 107.0
C18 C17 C16 119.8(5)
C18 C17 H17 120.1
C16 C17 H17 120.1
C5 C4 C3 118.8(5)
C5 C4 H4 120.6
C3 C4 H4 120.6
C18 C19 C20 120.9(5)
C18 C19 H19 119.5
C20 C19 H19 119.5
C14 C13 C12 119.9(4)
C14 C13 H13 120.1
C12 C13 H13 120.1
C16 C21 C20 120.3(5)
C16 C21 H21 119.9
C20 C21 H21 119.9
C22 C23 H23A 109.5
C22 C23 H23B 109.5
H23A C23 H23B 109.5
C22 C23 H23C 109.5
H23A C23 H23C 109.5
H23B C23 H23C 109.5
C13 C14 C15 120.7(5)
C13 C14 H14 119.7
C15 C14 H14 119.7
C27 C28 C29 109.5(5)
C27 C28 C31 111.2(5)
C29 C28 C31 110.9(5)
C27 C28 H28 108.4
C29 C28 H28 108.4
C31 C28 H28 108.4
C19 C18 C17 120.8(5)
C19 C18 H18 119.6
C17 C18 H18 119.6
C27 C26 C25 112.0(4)
C27 C26 H26A 109.2
C25 C26 H26A 109.2
C27 C26 H26B 109.2
C25 C26 H26B 109.2
H26A C26 H26B 107.9
C28 C27 C26 112.0(4)
C28 C27 H27A 109.2
C26 C27 H27A 109.2
C28 C27 H27B 109.2
C26 C27 H27B 109.2
H27A C27 H27B 107.9
C7 C8 H8A 109.5
C7 C8 H8B 109.5
H8A C8 H8B 109.5
C7 C8 H8C 109.5
H8A C8 H8C 109.5
H8B C8 H8C 109.5
C22 C24 H24A 109.5
C22 C24 H24B 109.5
H24A C24 H24B 109.5
C22 C24 H24C 109.5
H24A C24 H24C 109.5
H24B C24 H24C 109.5
C4 C3 C2 119.6(5)
C4 C3 H3 120.2
C2 C3 H3 120.2
C1 C2 C3 123.2(5)
C1 C2 H2 118.4
C3 C2 H2 118.4
C28 C31 H31A 109.5
C28 C31 H31B 109.5
H31A C31 H31B 109.5
C28 C31 H31C 109.5
H31A C31 H31C 109.5
H31B C31 H31C 109.5
C19 C20 C21 119.4(6)
C19 C20 H20 120.3
C21 C20 H20 120.3

loop_
_geom_bond_atom_site_label_1
_geom_bond_atom_site_label_2
_geom_bond_distance
P1 O1 1.490(3)
P1 O2 1.594(3)
P1 C16 1.809(4)
P1 C9 1.837(4)
O2 C30 1.481(4)
C16 C21 1.368(6)
C16 C17 1.401(5)
C9 N1 1.475(4)
C9 C10 1.538(5)
C9 H9 0.9800
N1 C7 1.464(5)
N1 H1 0.8600
C1 C2 1.358(6)
C1 C6 1.376(5)
C1 C7 1.525(6)
C10 C11 1.381(5)
C10 C15 1.387(6)
C11 C12 1.402(5)
C11 H11 0.9300
C6 C5 1.397(6)
C6 H6 0.9300
C5 C4 1.367(6)
C5 H5 0.9300
C12 C13 1.377(7)
C12 H12 0.9300
C29 C30 1.521(5)
C29 C28 1.529(6)
C29 H29A 0.9700
C29 H29B 0.9700
C30 C25 1.535(5)
C30 H30 0.9800
C15 C14 1.390(6)
C15 H15 0.9300
C7 C8 1.516(6)
C7 H7 0.9800
C25 C26 1.533(6)
C25 C22 1.535(6)
C25 H25 0.9800
C22 C23 1.544(7)
C22 C24 1.554(6)
C22 H22 0.9800
C17 C18 1.395(6)
C17 H17 0.9300
C4 C3 1.367(6)
C4 H4 0.9300
C19 C18 1.329(8)
C19 C20 1.379(8)
C19 H19 0.9300
C13 C14 1.375(7)
C13 H13 0.9300
C21 C20 1.405(6)
C21 H21 0.9300
C23 H23A 0.9600
C23 H23B 0.9600
C23 H23C 0.9600
C14 H14 0.9300
C28 C27 1.522(7)
C28 C31 1.554(7)
C28 H28 0.9800
C18 H18 0.9300
C26 C27 1.528(6)
C26 H26A 0.9700
C26 H26B 0.9700
C27 H27A 0.9700
C27 H27B 0.9700
C8 H8A 0.9600
C8 H8B 0.9600
C8 H8C 0.9600
C24 H24A 0.9600
C24 H24B 0.9600
C24 H24C 0.9600
C3 C2 1.375(6)
C3 H3 0.9300
C2 H2 0.9300
C31 H31A 0.9600
C31 H31B 0.9600
C31 H31C 0.9600
C20 H20 0.9300

loop_
_geom_hbond_atom_site_label_D
_geom_hbond_atom_site_label_H
_geom_hbond_atom_site_label_A
_geom_hbond_site_symmetry_A
_geom_hbond_distance_DH
_geom_hbond_distance_HA
_geom_hbond_distance_DA
_geom_hbond_angle_DHA
_geom_hbond_publ_flag
C9 H9 O1 1_655 0.98 2.50 3.454(5) 164 yes
C22 H22 O2 . 0.98 2.50 2.908(5) 105 no
C30 H30 O1 . 0.98 2.59 3.006(4) 106 no

loop_
_geom_torsion_atom_site_label_1
_geom_torsion_atom_site_label_2
_geom_torsion_atom_site_label_3
_geom_torsion_atom_site_label_4
_geom_torsion
O1 P1 O2 C30 -21.9(3)
C16 P1 O2 C30 104.5(3)
C9 P1 O2 C30 -147.0(3)
O1 P1 C16 C21 167.2(4)
O2 P1 C16 C21 39.4(4)
C9 P1 C16 C21 -69.1(4)
O1 P1 C16 C17 -16.5(4)
O2 P1 C16 C17 -144.2(3)
C9 P1 C16 C17 107.2(3)
O1 P1 C9 N1 54.3(3)
O2 P1 C9 N1 -179.6(2)
C16 P1 C9 N1 -69.1(3)
O1 P1 C9 C10 -70.4(3)
O2 P1 C9 C10 55.6(3)
C16 P1 C9 C10 166.2(3)
C10 C9 N1 C7 -65.7(4)
P1 C9 N1 C7 170.0(3)
N1 C9 C10 C11 -44.7(5)
P1 C9 C10 C11 73.4(4)
N1 C9 C10 C15 132.2(4)
P1 C9 C10 C15 -109.6(4)
C15 C10 C11 C12 0.4(6)
C9 C10 C11 C12 177.4(4)
C2 C1 C6 C5 -0.2(7)
C7 C1 C6 C5 -177.7(4)
C1 C6 C5 C4 0.1(8)
C10 C11 C12 C13 -1.2(6)
P1 O2 C30 C29 -78.2(4)
P1 O2 C30 C25 158.1(3)
C28 C29 C30 O2 -178.7(4)
C28 C29 C30 C25 -57.6(5)
C11 C10 C15 C14 -0.1(6)
C9 C10 C15 C14 -177.1(4)
C9 N1 C7 C8 -75.4(4)
C9 N1 C7 C1 161.2(3)
C2 C1 C7 N1 -117.3(5)
C6 C1 C7 N1 60.0(5)
C2 C1 C7 C8 119.4(5)
C6 C1 C7 C8 -63.3(6)
O2 C30 C25 C26 178.1(3)
C29 C30 C25 C26 55.8(5)
O2 C30 C25 C22 -54.8(5)
C29 C30 C25 C22 -177.1(4)
C26 C25 C22 C23 61.4(5)
C30 C25 C22 C23 -62.9(5)
C26 C25 C22 C24 -64.1(6)
C30 C25 C22 C24 171.6(4)
C21 C16 C17 C18 0.2(6)
P1 C16 C17 C18 -176.2(3)
C6 C5 C4 C3 -1.6(8)
C11 C12 C13 C14 1.6(7)
C17 C16 C21 C20 0.8(7)
P1 C16 C21 C20 177.1(4)
C12 C13 C14 C15 -1.3(8)
C10 C15 C14 C13 0.5(7)
C30 C29 C28 C27 55.8(6)
C30 C29 C28 C31 179.0(5)
C20 C19 C18 C17 -1.8(9)
C16 C17 C18 C19 0.3(8)
C22 C25 C26 C27 178.2(5)
C30 C25 C26 C27 -55.0(6)
C29 C28 C27 C26 -55.8(7)
C31 C28 C27 C26 -178.8(5)
C25 C26 C27 C28 57.0(7)
C5 C4 C3 C2 3.3(9)
C6 C1 C2 C3 2.0(8)
C7 C1 C2 C3 179.4(5)
C4 C3 C2 C1 -3.6(10)
C18 C19 C20 C21 2.8(9)
C16 C21 C20 C19 -2.3(8)
